data_1513328
loop_
_publ_author_name
'Moggach, Stephen A.'
'Allan, David R.'
'Parsons, Simon'
'Sawyer, Lindsay'
'Warren, John E.'

_publ_section_title
;
 The effect of pressure on the crystal structure of hexagonalL-cystine
;
_journal_coeditor_code XD5007
_journal_issue 5
_journal_name_full 'Journal of Synchrotron Radiation'
_journal_page_first 598
_journal_page_last 607
_journal_paper_doi 10.1107/S0909049505019850
_journal_volume 12
_journal_year 2005
_chemical_formula_moiety 'C6 H12 N2 O4 S2'
_chemical_formula_sum 'C6 H12 N2 O4 S2'
_chemical_formula_weight 240.30
_chemical_name_common L-cystine
_chemical_name_systematic 'L-(-)-3,3'-Dithiobis(2-aminopropanoic acid)'
_space_group_IT_number 178
_symmetry_cell_setting hexagonal
_symmetry_space_group_name_Hall 'P 61 2 (0 0 5)'
_symmetry_space_group_name_H-M 'P 61 2 2'
_atom_sites_solution_hydrogens geom
_atom_sites_solution_primary direct
_audit_creation_method CRYSTALS_ver_12.80
_cell_angle_alpha 90
_cell_angle_beta 90
_cell_angle_gamma 120
_cell_formula_units_Z 6
_cell_length_a 5.4203(5)
_cell_length_b 5.4203(5)
_cell_length_c 55.980(12)
_cell_measurement_reflns_used 1792
_cell_measurement_temperature 293
_cell_measurement_theta_max 46
_cell_measurement_theta_min 9
_cell_volume 1424.3(4)
_computing_cell_refinement 'SAINT (Siemens ,1995)'
_computing_data_collection 'SMART (Siemens, 1993)'
_computing_data_reduction 'SAINT (Siemens ,1995)'
_computing_molecular_graphics 'CAMERON (Watkin et al., 1996)'
_computing_publication_material 'CRYSTALS (Betteridge et al., 2003)'
_computing_structure_refinement 'CRYSTALS (Betteridge et al., 2003)'
_computing_structure_solution 'SIR92 (Altomare et al., 1994)'
_diffrn_ambient_temperature 293
_diffrn_measured_fraction_theta_full 0.990
_diffrn_measured_fraction_theta_max 0.986
_diffrn_measurement_device_type 'Bruker SMART APEX'
_diffrn_measurement_method \w
_diffrn_radiation_monochromator graphite
_diffrn_radiation_type 'Mo K\a'
_diffrn_radiation_wavelength 0.71073
_diffrn_reflns_av_R_equivalents 0.085
_diffrn_reflns_limit_h_max 6
_diffrn_reflns_limit_h_min -6
_diffrn_reflns_limit_k_max 6
_diffrn_reflns_limit_k_min -6
_diffrn_reflns_limit_l_max 68
_diffrn_reflns_limit_l_min -64
_diffrn_reflns_number 16236
_diffrn_reflns_theta_full 25.571
_diffrn_reflns_theta_max 26.362
_diffrn_reflns_theta_min 4.342
_diffrn_standards_number 0
_exptl_absorpt_coefficient_mu 0.552
_exptl_absorpt_correction_T_max 0.92
_exptl_absorpt_correction_T_min 0.81
_exptl_absorpt_correction_type multi-scan
_exptl_absorpt_process_details 'SADABS (Siemens, 1996)'
_exptl_crystal_colour colourless
_exptl_crystal_density_diffrn 1.681
_exptl_crystal_description 'hexagonal block'
_exptl_crystal_F_000 756
_exptl_crystal_size_max 0.32
_exptl_crystal_size_mid 0.17
_exptl_crystal_size_min 0.15
_refine_diff_density_max 0.35
_refine_diff_density_min -0.35
_refine_ls_extinction_method None
_refine_ls_goodness_of_fit_ref 1.0671
_refine_ls_hydrogen_treatment noref
_refine_ls_matrix_type full
_refine_ls_number_parameters 64
_refine_ls_number_reflns 956
_refine_ls_number_restraints 0
_refine_ls_R_factor_all 0.0527
_refine_ls_R_factor_gt 0.0476
_refine_ls_shift/su_max 0.000743
_refine_ls_structure_factor_coef Fsqd
_refine_ls_weighting_details
;
 w=1/[\s^2^(F^2^) + 0.03 + 3.29P]
where P=(max(Fo^2^,0) + 2Fc^2^)/3
;
_refine_ls_weighting_scheme calc
_refine_ls_wR_factor_all 0.1054
_refine_ls_wR_factor_gt 0.1032
_refine_ls_wR_factor_ref 0.1054
_reflns_number_gt 898
_reflns_number_total 965
_reflns_threshold_expression I>2.00u(I)
_cod_data_source_file xd5007sup1.cif
_cod_data_source_block cystin00
_cod_database_code 1513328

loop_
_symmetry_equiv_pos_as_xyz
x,y,z
x-y,x,z+1/6
-y,x-y,z+1/3
-x,-y,z+1/2
-x+y,-x,z+2/3
y,-x+y,z+5/6
x-y,-y,-z
-y,-x,-z+5/6
-x,-x+y,-z+2/3
-x+y,y,-z+1/2
y,x,-z+1/3
x,x-y,-z+1/6

loop_
_atom_site_label
_atom_site_fract_x
_atom_site_fract_y
_atom_site_fract_z
_atom_site_U_iso_or_equiv
_atom_site_adp_type
_atom_site_occupancy
_atom_site_type_symbol
S1 0.2003(2) 0.0314(2) -0.253692(16) 0.0352 Uani 1.0000 S
C1 0.0929(8) -0.2640(8) -0.27400(6) 0.0317 Uani 1.0000 C
C2 0.0528(8) -0.2125(7) -0.29990(6) 0.0246 Uani 1.0000 C
C3 -0.2003(8) -0.1667(8) -0.30422(5) 0.0265 Uani 1.0000 C
N1 0.3156(6) 0.0347(7) -0.30997(5) 0.0272 Uani 1.0000 N
O1 -0.1505(5) 0.0747(6) -0.31055(4) 0.0299 Uani 1.0000 O
O2 -0.4416(5) -0.3775(6) -0.30124(5) 0.0395 Uani 1.0000 O
H1 0.2418 -0.3214 -0.2734 0.0401 Uiso 1.0000 H
H2 -0.0922 -0.4246 -0.2681 0.0401 Uiso 1.0000 H
H3 0.0165 -0.3857 -0.3091 0.0308 Uiso 1.0000 H
H6 0.2854 0.0601 -0.3254 0.0360 Uiso 1.0000 H
H4 0.4613 0.0001 -0.3090 0.0360 Uiso 1.0000 H
H5 0.3583 0.1928 -0.3016 0.0360 Uiso 1.0000 H

loop_
_atom_site_aniso_label
_atom_site_aniso_U_11
_atom_site_aniso_U_22
_atom_site_aniso_U_33
_atom_site_aniso_U_12
_atom_site_aniso_U_13
_atom_site_aniso_U_23
S1 0.0297(5) 0.0469(6) 0.0255(5) 0.0164(5) 0.0000(4) -0.0015(4)
C1 0.035(2) 0.036(2) 0.029(2) 0.0218(18) 0.0003(16) 0.0021(15)
C2 0.0269(19) 0.0251(17) 0.0250(17) 0.0155(15) 0.0003(15) -0.0016(14)
C3 0.0289(18) 0.0319(19) 0.0210(17) 0.0169(16) 0.0007(14) -0.0030(14)
N1 0.0267(15) 0.0384(19) 0.0247(16) 0.0225(15) 0.0002(12) 0.0018(13)
O1 0.0286(14) 0.0353(14) 0.0344(14) 0.0224(12) 0.0020(11) 0.0057(11)
O2 0.0286(15) 0.0329(16) 0.0566(18) 0.0151(12) 0.0036(13) 0.0006(13)

loop_
_atom_type_symbol
_atom_type_scat_dispersion_real
_atom_type_scat_dispersion_imag
_atom_type_scat_source
C 0.0033 0.0016 'International Tables Vol C 4.2.6.8 and 6.1.1.4'
H 0.0000 0.0000 'International Tables Vol C 4.2.6.8 and 6.1.1.4'
N 0.0061 0.0033 'International Tables Vol C 4.2.6.8 and 6.1.1.4'
O 0.0106 0.0060 'International Tables Vol C 4.2.6.8 and 6.1.1.4'
S 0.1246 0.1234 'International Tables Vol C 4.2.6.8 and 6.1.1.4'

loop_
_geom_angle_atom_site_label_1
_geom_angle_atom_site_label_2
_geom_angle_atom_site_label_3
_geom_angle_site_symmetry_1
_geom_angle
_geom_angle_publ_flag
S1 S1 C1 10_554 104.23(13) yes
S1 C1 C2 . 116.9(3) yes
S1 C1 H1 . 107.6 no
C2 C1 H1 . 107.6 no
S1 C1 H2 . 107.6 no
C2 C1 H2 . 107.6 no
H1 C1 H2 . 109.5 no
C1 C2 C3 . 113.9(3) yes
C1 C2 N1 . 111.5(3) yes
C3 C2 N1 . 108.9(3) yes
C1 C2 H3 . 107.4 no
C3 C2 H3 . 107.4 no
N1 C2 H3 . 107.4 no
C2 C3 O1 . 118.3(3) yes
C2 C3 O2 . 116.5(3) yes
O1 C3 O2 . 125.3(3) yes
C2 N1 H6 . 109.5 no
C2 N1 H4 . 109.5 no
H6 N1 H4 . 109.5 no
C2 N1 H5 . 109.5 no
H6 N1 H5 . 109.5 no
H4 N1 H5 . 109.5 no

loop_
_geom_bond_atom_site_label_1
_geom_bond_atom_site_label_2
_geom_bond_site_symmetry_2
_geom_bond_distance
_geom_bond_publ_flag
S1 S1 10_554 2.043(2) yes
S1 C1 . 1.806(4) yes
C1 C2 . 1.513(5) yes
C1 H1 . 1.000 no
C1 H2 . 1.000 no
C2 C3 . 1.530(5) yes
C2 N1 . 1.495(5) yes
C2 H3 . 1.000 no
C3 O1 . 1.248(4) yes
C3 O2 . 1.245(4) yes
N1 H6 . 0.900 no
N1 H4 . 0.900 no
N1 H5 . 0.900 no
